data_7716655
loop_
_publ_author_name
'Zohaib, Hafiz Muhammad'
'Saqlain, Madiha'
'Khan, Maroof Ahmad'
'Masood, Sara'
'Gul, Ijaz'
'Irfan, Muhammad'
'Li, Hui'

_publ_section_title
;
 Exploring enantioselective recognition of dTMP-Co-bpe coordination
 polymer for natural amino acids using molecular simulations and circular
 dichroism.
;
_journal_issue 31
_journal_name_full 'Dalton transactions (Cambridge, England : 2003)'
_journal_page_first 13076
_journal_page_last 13086
_journal_paper_doi 10.1039/d4dt01245c
_journal_volume 53
_journal_year 2024
_chemical_absolute_configuration unk
_chemical_formula_moiety 'C22 H29 Co N4 O11 P, 8(H2 O), 0.75(O)'
_chemical_formula_sum 'C22 H45 Co N4 O19.75 P'
_chemical_formula_weight 771.52
_space_group_crystal_system orthorhombic
_space_group_IT_number 19
_space_group_name_Hall 'P 2ac 2ab'
_space_group_name_H-M_alt 'P 21 21 21'
_atom_sites_solution_hydrogens mixed
_audit_creation_date 2024-05-25
_audit_creation_method
;
Olex2 1.5
(compiled 2024.02.16 svn.r378c4104 for OlexSys, GUI svn.r6928)
;
_audit_update_record
;
2024-06-10 deposited with the CCDC.	2024-07-17 downloaded from the CCDC.
;
_cell_angle_alpha 90
_cell_angle_beta 90
_cell_angle_gamma 90
_cell_formula_units_Z 4
_cell_length_a 13.6235(16)
_cell_length_b 14.122(2)
_cell_length_c 17.971(3)
_cell_measurement_reflns_used 3819
_cell_measurement_temperature 298.00
_cell_measurement_theta_max 23.83
_cell_measurement_theta_min 2.37
_cell_volume 3457.5(9)
_computing_cell_refinement 'SAINT V8.38A (Bruker, 2018)'
_computing_data_reduction 'SAINT V8.38A (Bruker, 2018)'
_computing_molecular_graphics 'Olex2 1.5 (Dolomanov et al., 2009)'
_computing_publication_material 'Olex2 1.5 (Dolomanov et al., 2009)'
_computing_structure_refinement 'SHELXL 2018/3 (Sheldrick, 2015)'
_computing_structure_solution 'SHELXT 2018/2 (Sheldrick, 2018)'
_diffrn_ambient_temperature 298.00
_diffrn_measured_fraction_theta_full 0.998
_diffrn_measured_fraction_theta_max 0.998
_diffrn_measurement_device_type 'Bruker APEX-II CCD'
_diffrn_measurement_method '\f and \w scans'
_diffrn_radiation_type MoK\a
_diffrn_radiation_wavelength 0.71073
_diffrn_reflns_av_R_equivalents 0.1004
_diffrn_reflns_av_unetI/netI 0.0829
_diffrn_reflns_Laue_measured_fraction_full 0.998
_diffrn_reflns_Laue_measured_fraction_max 0.998
_diffrn_reflns_limit_h_max 14
_diffrn_reflns_limit_h_min -16
_diffrn_reflns_limit_k_max 16
_diffrn_reflns_limit_k_min -16
_diffrn_reflns_limit_l_max 21
_diffrn_reflns_limit_l_min -21
_diffrn_reflns_number 25118
_diffrn_reflns_point_group_measured_fraction_full 0.997
_diffrn_reflns_point_group_measured_fraction_max 0.997
_diffrn_reflns_theta_full 24.736
_diffrn_reflns_theta_max 24.736
_diffrn_reflns_theta_min 2.366
_exptl_absorpt_coefficient_mu 0.627
_exptl_absorpt_correction_T_max 0.7451
_exptl_absorpt_correction_T_min 0.4997
_exptl_absorpt_correction_type multi-scan
_exptl_absorpt_process_details
;
SADABS-2016/2 (Bruker,2016/2) was used for absorption correction.
wR2(int) was 0.1264 before and 0.0768 after correction.
The Ratio of minimum to maximum transmission is 0.6706.
The \l/2 correction factor is Not present.
;
_exptl_crystal_colour 'clear pinkish pink'
_exptl_crystal_colour_lustre clear
_exptl_crystal_colour_modifier pinkish
_exptl_crystal_colour_primary pink
_exptl_crystal_density_diffrn 1.482
_exptl_crystal_description block
_exptl_crystal_F_000 1620
_exptl_crystal_size_max 0.32
_exptl_crystal_size_mid 0.21
_exptl_crystal_size_min 0.18
_refine_diff_density_max 0.885
_refine_diff_density_min -0.365
_refine_diff_density_rms 0.066
_refine_ls_abs_structure_details
;
 Flack x determined using 1587 quotients [(I+)-(I-)]/[(I+)+(I-)]
 (Parsons, Flack and Wagner, Acta Cryst. B69 (2013) 249-259).
;
_refine_ls_abs_structure_Flack 0.001(12)
_refine_ls_extinction_method none
_refine_ls_goodness_of_fit_ref 1.018
_refine_ls_hydrogen_treatment mixed
_refine_ls_matrix_type full
_refine_ls_number_parameters 470
_refine_ls_number_reflns 5897
_refine_ls_number_restraints 6
_refine_ls_restrained_S_all 1.021
_refine_ls_R_factor_all 0.0778
_refine_ls_R_factor_gt 0.0461
_refine_ls_shift/su_max 0.000
_refine_ls_shift/su_mean 0.000
_refine_ls_structure_factor_coef Fsqd
_refine_ls_weighting_details 'w=1/[\s^2^(Fo^2^)+(0.0387P)^2^+1.9282P] where P=(Fo^2^+2Fc^2^)/3'
_refine_ls_weighting_scheme calc
_refine_ls_wR_factor_gt 0.0983
_refine_ls_wR_factor_ref 0.1115
_reflns_Friedel_coverage 0.780
_reflns_Friedel_fraction_full 0.997
_reflns_Friedel_fraction_max 0.997
_reflns_number_gt 4447
_reflns_number_total 5897
_reflns_threshold_expression 'I > 2\s(I)'
_cod_data_source_file d4dt01245c2.cif
_cod_data_source_block a
_cod_depositor_comments
;
The following automatic conversions were performed:

data item '_chemical_absolute_configuration' value 'UNK' was changed
to 'unk' in accordance with the
/home/data/users/saulius/crontab/automatic-downloads/rss-feeds/RSC/lib/dictionaries/cif_core.dic
dictionary named 'cif_core.dic' version 2.4.2 last updated on
2011-04-26.

Automatic conversion script
Id: cif_fix_values 8170 2020-07-09 18:12:32Z antanas 

 Adding full bibliography for 7716655.cif.
;
_cod_original_cell_volume 3457.3(8)
_cod_database_code 7716655
_shelx_shelxl_version_number 2018/3
_shelx_space_group_comment
;
The symmetry employed for this shelxl refinement is uniquely defined
by the following loop, which should always be used as a source of
symmetry information in preference to the above space-group names.
They are only intended as comments.
;
_shelx_estimated_absorpt_t_max 0.895
_shelx_estimated_absorpt_t_min 0.825
_olex2_refinement_description
;
1. Fixed Uiso
 At 1.2 times of:
  All C(H) groups, All C(H,H) groups
 At 1.5 times of:
  All C(H,H,H) groups, All O(H) groups, All O(H,H) groups
2. Uiso/Uaniso restraints and constraints
Uanis(O19) \\sim Ueq: with sigma of 0.2 and sigma for terminal atoms of 0.002
3. Others
 Fixed Sof: O19(0.75)
4.a Free rotating group:
 O11(H11A), O3(H3A,H3B), O13(H13A,H13B), O7(H7A,H7B), O15(H15A,H15B), O2(H2A,
 H2B), O17(H17C,H17D), O9(H9A,H9B)
4.b Rotating group:
 O12(H12A,H12B), O14(H14A,H14B), O20(H20A,H20B)
4.c Ternary CH refined with riding coordinates:
 C14(H14), C22(H22), C9(H9)
4.d Secondary CH2 refined with riding coordinates:
 C10(H10A,H10B), C17(H17A,H17B)
4.e Aromatic/amide H refined with riding coordinates:
 C8(H8), C12(H12), C16(H16A), C18(H18), C20(H20), C11(H11), C13(H13), C7(H7),
 C15(H15), C19(H19), C5(H5)
4.f Idealised Me refined as rotating group:
 C21(H21A,H21B,H21C)
4.g Idealised tetrahedral OH refined as rotating group:
 O16(H16)
;
_olex2_submission_special_instructions 'No special instructions were received'

loop_
_space_group_symop_operation_xyz
'x, y, z'
'-x+1/2, -y, z+1/2'
'-x, y+1/2, -z+1/2'
'x+1/2, -y+1/2, -z'

loop_
_atom_site_label
_atom_site_type_symbol
_atom_site_fract_x
_atom_site_fract_y
_atom_site_fract_z
_atom_site_U_iso_or_equiv
_atom_site_adp_type
_atom_site_occupancy
_atom_site_site_symmetry_order
_atom_site_calc_flag
_atom_site_refinement_flags_posn
_atom_site_refinement_flags_adp
_atom_site_refinement_flags_occupancy
_atom_site_disorder_assembly
_atom_site_disorder_group
Co1 Co 0.01838(5) 0.45783(6) 0.24645(5) 0.0233(2) Uani 1 1 d . . . . .
P1 P 0.03723(11) 0.51477(11) 0.42560(9) 0.0247(4) Uani 1 1 d . . . . .
O1 O 0.0321(3) 0.5367(3) 0.3424(2) 0.0265(9) Uani 1 1 d . . . . .
O4 O -0.1206(3) 0.6756(3) 0.5808(3) 0.0370(12) Uani 1 1 d . . . . .
O6 O -0.1984(3) 0.7837(3) 0.7708(3) 0.0392(12) Uani 1 1 d . . . . .
O8 O 0.1266(3) 0.5562(3) 0.4624(3) 0.0383(12) Uani 1 1 d . . . . .
O10 O 0.0240(3) 0.4094(3) 0.4403(2) 0.0309(10) Uani 1 1 d . . . . .
O12 O 0.0245(3) 0.3285(3) 0.3119(3) 0.0347(11) Uani 1 1 d . . . . .
H12A H 0.017689 0.341652 0.358542 0.052 Uiso 1 1 d R U . . .
H12B H 0.082432 0.304001 0.309236 0.052 Uiso 1 1 d R U . . .
O14 O 0.0061(3) 0.5722(3) 0.1692(3) 0.0387(12) Uani 1 1 d . . . . .
H14A H 0.056211 0.610471 0.173427 0.058 Uiso 1 1 d R U . . .
H14B H -0.043841 0.608165 0.180493 0.058 Uiso 1 1 d R U . . .
O16 O -0.3093(3) 0.7725(3) 0.5020(3) 0.0395(12) Uani 1 1 d . . . . .
H16 H -0.333613 0.824028 0.512067 0.059 Uiso 1 1 calc R U . . .
O18 O 0.1208(4) 0.8008(4) 0.8416(3) 0.0477(14) Uani 1 1 d . . . . .
N1 N 0.1736(3) 0.4621(4) 0.2325(3) 0.0261(12) Uani 1 1 d . . . . .
O20 O 0.0113(3) 0.3613(3) 0.1561(3) 0.0402(12) Uani 1 1 d . . . . .
H20A H -0.011172 0.389474 0.117841 0.060 Uiso 1 1 d R U . . .
H20B H -0.030917 0.318512 0.165539 0.060 Uiso 1 1 d R U . . .
O5 O -0.0583(3) 0.5594(3) 0.4630(3) 0.0353(11) Uani 1 1 d . . . . .
N4 N -0.0380(5) 0.7908(5) 0.8044(4) 0.0332(15) Uani 1 1 d . . . . .
O11 O -0.0972(4) 0.2106(4) 0.2060(3) 0.0516(15) Uani 1 1 d G . . . .
H11A H -0.147541 0.221418 0.232709 0.077 Uiso 1 1 d G U . . .
N2 N -0.0809(4) 0.7709(4) 0.6812(3) 0.0314(14) Uani 1 1 d . . . . .
N3 N 0.8608(3) 0.4574(4) 0.2526(3) 0.0276(11) Uani 1 1 d . . . . .
C1 C 0.3788(4) 0.4640(5) 0.2182(4) 0.0274(15) Uani 1 1 d . . . . .
C4 C -0.1118(5) 0.7815(4) 0.7539(4) 0.0311(15) Uani 1 1 d . . . . .
O3 O -0.1395(5) 0.3287(6) 0.5012(4) 0.0711(19) Uani 1 1 d G . . . .
H3A H -0.093175 0.368009 0.494218 0.107 Uiso 1 1 d G U . . .
H3B H -0.126151 0.302839 0.542669 0.107 Uiso 1 1 d G U . . .
C6 C 0.6555(4) 0.4618(4) 0.2588(4) 0.0273(14) Uani 1 1 d . . . . .
O13 O -0.3361(4) 0.3102(5) 0.6521(4) 0.0670(18) Uani 1 1 d G . . . .
H13A H -0.344395 0.316248 0.605457 0.100 Uiso 1 1 d G U . . .
H13B H -0.287544 0.272885 0.656201 0.100 Uiso 1 1 d G U . . .
O7 O 0.1485(4) 0.6991(5) 0.1194(4) 0.076(2) Uani 1 1 d G . . . .
H7A H 0.197450 0.695782 0.148630 0.115 Uiso 1 1 d G U . . .
H7B H 0.166718 0.722904 0.078122 0.115 Uiso 1 1 d G U . . .
C8 C 0.8057(4) 0.4665(5) 0.1912(4) 0.0295(16) Uani 1 1 d . . . . .
H8 H 0.837360 0.470010 0.145424 0.035 Uiso 1 1 calc R U . . .
C10 C -0.1640(5) 0.8323(5) 0.5667(4) 0.0368(18) Uani 1 1 d . . . . .
H10A H -0.101185 0.861086 0.555274 0.044 Uiso 1 1 calc R U . . .
H10B H -0.208694 0.880705 0.584588 0.044 Uiso 1 1 calc R U . . .
C12 C 0.4851(4) 0.4647(4) 0.2090(4) 0.0303(15) Uani 1 1 d . . . . .
H12 H 0.510027 0.466120 0.160887 0.036 Uiso 1 1 calc R U . . .
C14 C -0.1614(4) 0.6821(5) 0.5063(4) 0.0269(15) Uani 1 1 d . . . . .
H14 H -0.214466 0.635554 0.501946 0.032 Uiso 1 1 calc R U . . .
O15 O 0.2896(5) 0.4403(5) 0.4874(5) 0.080(2) Uani 1 1 d G . . . .
H15A H 0.235545 0.470270 0.488322 0.120 Uiso 1 1 d G U . . .
H15B H 0.256869 0.388935 0.485734 0.120 Uiso 1 1 d G U . . .
C16 C 0.7059(4) 0.4710(5) 0.1923(4) 0.0292(16) Uani 1 1 d . . . . .
H16A H 0.671452 0.480388 0.148278 0.035 Uiso 1 1 calc R U . . .
C18 C 0.2331(4) 0.4534(5) 0.2920(4) 0.0338(17) Uani 1 1 d . . . . .
H18 H 0.204331 0.446270 0.338620 0.041 Uiso 1 1 calc R U . . .
C20 C 0.0172(5) 0.7719(5) 0.6627(4) 0.0334(16) Uani 1 1 d . . . . .
H20 H 0.034491 0.764173 0.613031 0.040 Uiso 1 1 calc R U . . .
C22 C -0.1529(5) 0.7535(5) 0.6226(4) 0.0315(16) Uani 1 1 d . . . . .
H22 H -0.216853 0.739209 0.645006 0.038 Uiso 1 1 calc R U . . .
C11 C 0.2169(4) 0.4708(5) 0.1669(4) 0.0282(15) Uani 1 1 d . . . . .
H11 H 0.177316 0.477083 0.125024 0.034 Uiso 1 1 calc R U . . .
C3 C 0.0896(5) 0.7837(5) 0.7132(4) 0.0351(18) Uani 1 1 d . . . . .
C13 C 0.5486(4) 0.4634(5) 0.2652(4) 0.0324(16) Uani 1 1 d . . . . .
H13 H 0.522503 0.463471 0.312994 0.039 Uiso 1 1 calc R U . . .
C7 C 0.3175(4) 0.4711(5) 0.1569(4) 0.0304(16) Uani 1 1 d . . . . .
H7 H 0.343937 0.476051 0.109389 0.036 Uiso 1 1 calc R U . . .
C15 C 0.3331(4) 0.4544(6) 0.2878(4) 0.0333(17) Uani 1 1 d . . . . .
H15 H 0.370731 0.448757 0.330747 0.040 Uiso 1 1 calc R U . . .
C2 C 0.0621(6) 0.7924(5) 0.7893(4) 0.0317(17) Uani 1 1 d . . . . .
C17 C -0.0828(5) 0.6565(5) 0.4515(4) 0.0320(16) Uani 1 1 d . . . . .
H17A H -0.106349 0.665922 0.401096 0.038 Uiso 1 1 calc R U . . .
H17B H -0.025511 0.696089 0.459022 0.038 Uiso 1 1 calc R U . . .
C9 C -0.2061(4) 0.7810(4) 0.4993(4) 0.0298(16) Uani 1 1 d . . . . .
H9 H -0.185112 0.811641 0.453026 0.036 Uiso 1 1 calc R U . . .
C19 C 0.7114(4) 0.4512(5) 0.3231(4) 0.0347(17) Uani 1 1 d . . . . .
H19 H 0.681364 0.444210 0.369206 0.042 Uiso 1 1 calc R U . . .
O2 O 0.1120(6) 0.3057(6) 0.5509(3) 0.092(2) Uani 1 1 d G . . . .
H2A H 0.084650 0.336993 0.516317 0.137 Uiso 1 1 d G U . . .
H2B H 0.105739 0.246740 0.542393 0.137 Uiso 1 1 d G U . . .
O17 O -0.0689(6) 0.3851(6) 0.0208(4) 0.093(2) Uani 1 1 d G . . . .
H17C H -0.081685 0.426989 -0.011699 0.139 Uiso 1 1 d G U . . .
H17D H -0.107736 0.339722 0.010727 0.139 Uiso 1 1 d G U . . .
C5 C 0.8135(4) 0.4512(6) 0.3169(4) 0.0368(18) Uani 1 1 d . . . . .
H5 H 0.850467 0.446760 0.360260 0.044 Uiso 1 1 calc R U . . .
C21 C 0.1956(5) 0.7855(5) 0.6913(4) 0.0387(18) Uani 1 1 d . . . . .
H21A H 0.229402 0.733971 0.714906 0.058 Uiso 1 1 calc R U . . .
H21B H 0.224428 0.844396 0.706770 0.058 Uiso 1 1 calc R U . . .
H21C H 0.201052 0.779442 0.638283 0.058 Uiso 1 1 calc R U . . .
O9 O 0.0109(7) 0.5517(11) -0.0501(5) 0.167(5) Uani 1 1 d G . . . .
H9A H -0.035361 0.578119 -0.026165 0.250 Uiso 1 1 d G U . . .
H9B H 0.062371 0.565016 -0.025479 0.250 Uiso 1 1 d G U . . .
O19 O -0.3356(7) 0.3744(7) 0.5094(6) 0.100(3) Uani 0.75 1 d . U P . .
H4 H -0.052(8) 0.793(7) 0.844(6) 0.10(4) Uiso 1 1 d . . . . .
H11B H -0.052(9) 0.165(8) 0.185(7) 0.13(5) Uiso 1 1 d . . . . .

loop_
_atom_site_aniso_label
_atom_site_aniso_U_11
_atom_site_aniso_U_22
_atom_site_aniso_U_33
_atom_site_aniso_U_23
_atom_site_aniso_U_13
_atom_site_aniso_U_12
Co1 0.0123(3) 0.0282(4) 0.0296(5) -0.0058(4) -0.0003(4) 0.0003(3)
P1 0.0204(8) 0.0266(9) 0.0272(9) -0.0051(7) 0.0012(7) 0.0000(7)
O1 0.024(2) 0.029(2) 0.027(2) -0.003(2) 0.0038(18) -0.002(2)
O4 0.057(3) 0.030(3) 0.024(3) -0.005(2) 0.004(2) 0.011(2)
O6 0.031(3) 0.051(3) 0.035(3) -0.008(2) 0.006(2) 0.002(2)
O8 0.028(2) 0.046(3) 0.040(3) -0.007(2) -0.007(2) -0.008(2)
O10 0.036(3) 0.024(2) 0.033(3) 0.0019(19) 0.006(2) 0.001(2)
O12 0.032(3) 0.030(2) 0.041(3) -0.004(2) -0.008(2) 0.012(2)
O14 0.021(3) 0.040(3) 0.054(3) 0.004(2) 0.000(2) 0.000(2)
O16 0.028(3) 0.037(3) 0.053(3) -0.017(3) -0.004(2) 0.008(2)
O18 0.040(3) 0.067(4) 0.036(3) -0.011(3) -0.004(3) 0.007(3)
N1 0.015(2) 0.036(3) 0.028(3) -0.009(3) 0.000(2) 0.002(2)
O20 0.034(3) 0.041(3) 0.046(3) -0.014(2) 0.001(2) -0.006(2)
O5 0.033(2) 0.032(3) 0.040(3) -0.003(2) 0.017(2) 0.006(2)
N4 0.032(4) 0.045(4) 0.023(3) -0.004(3) 0.000(3) 0.004(3)
O11 0.043(3) 0.042(3) 0.070(4) -0.005(3) 0.010(3) 0.001(3)
N2 0.027(3) 0.045(4) 0.021(3) -0.005(3) 0.003(3) 0.007(3)
N3 0.015(2) 0.030(3) 0.038(3) 0.002(3) 0.000(3) 0.000(2)
C1 0.014(3) 0.032(4) 0.037(4) -0.004(3) -0.001(3) 0.001(3)
C4 0.040(4) 0.027(4) 0.026(4) 0.000(4) 0.008(4) 0.001(3)
O3 0.065(4) 0.100(6) 0.048(4) 0.014(4) -0.003(3) -0.029(4)
C6 0.017(3) 0.023(3) 0.041(4) -0.002(4) -0.005(3) -0.003(3)
O13 0.047(4) 0.058(4) 0.096(5) 0.008(4) -0.003(4) 0.004(3)
O7 0.054(4) 0.093(5) 0.082(5) 0.034(4) -0.024(4) -0.028(4)
C8 0.018(3) 0.038(4) 0.033(4) -0.003(4) 0.004(3) 0.000(3)
C10 0.036(4) 0.031(4) 0.043(5) -0.006(3) -0.004(4) 0.009(3)
C12 0.016(3) 0.033(4) 0.042(4) -0.003(3) 0.002(3) -0.002(3)
C14 0.020(3) 0.032(4) 0.029(4) -0.002(3) -0.001(3) -0.001(3)
O15 0.067(4) 0.087(5) 0.086(5) 0.023(5) 0.007(4) 0.026(4)
C16 0.019(3) 0.035(4) 0.034(4) -0.008(3) -0.005(3) -0.001(3)
C18 0.016(3) 0.054(5) 0.031(4) -0.013(4) 0.006(3) 0.002(3)
C20 0.036(4) 0.038(4) 0.026(4) -0.004(3) -0.002(3) 0.006(3)
C22 0.029(4) 0.038(4) 0.027(4) -0.006(3) 0.002(3) 0.002(3)
C11 0.018(3) 0.038(4) 0.029(4) 0.000(3) -0.005(3) 0.001(3)
C3 0.035(4) 0.031(4) 0.039(5) 0.000(4) 0.008(4) 0.010(3)
C13 0.016(3) 0.040(4) 0.041(4) -0.005(3) 0.003(3) -0.002(3)
C7 0.019(3) 0.036(4) 0.036(4) 0.004(3) 0.004(3) 0.000(3)
C15 0.015(3) 0.055(5) 0.030(4) -0.005(4) -0.006(3) 0.004(4)
C2 0.041(5) 0.022(4) 0.032(4) -0.003(3) -0.003(4) 0.004(3)
C17 0.035(4) 0.032(4) 0.029(4) 0.000(3) 0.004(3) 0.006(3)
C9 0.023(3) 0.032(4) 0.034(4) -0.003(3) -0.001(3) 0.006(3)
C19 0.021(3) 0.047(5) 0.037(4) 0.003(4) 0.003(3) -0.001(3)
O2 0.096(6) 0.134(7) 0.045(4) 0.038(4) 0.011(4) 0.039(5)
O17 0.094(6) 0.118(7) 0.066(5) -0.005(4) -0.016(4) -0.033(5)
C5 0.016(3) 0.059(5) 0.035(4) 0.008(4) -0.005(3) 0.001(3)
C21 0.035(4) 0.041(4) 0.039(4) -0.003(4) 0.003(3) 0.000(3)
O9 0.096(7) 0.315(15) 0.088(6) 0.003(8) 0.000(5) 0.069(10)
O19 0.096(4) 0.108(4) 0.096(4) 0.006(3) -0.002(3) 0.007(3)

loop_
_atom_type_symbol
_atom_type_description
_atom_type_scat_dispersion_real
_atom_type_scat_dispersion_imag
_atom_type_scat_source
C C 0.0033 0.0016 'International Tables Vol C Tables 4.2.6.8 and 6.1.1.4'
H H 0.0000 0.0000 'International Tables Vol C Tables 4.2.6.8 and 6.1.1.4'
Co Co 0.3494 0.9721 'International Tables Vol C Tables 4.2.6.8 and 6.1.1.4'
N N 0.0061 0.0033 'International Tables Vol C Tables 4.2.6.8 and 6.1.1.4'
O O 0.0106 0.0060 'International Tables Vol C Tables 4.2.6.8 and 6.1.1.4'
P P 0.1023 0.0942 'International Tables Vol C Tables 4.2.6.8 and 6.1.1.4'

loop_
_geom_angle_atom_site_label_1
_geom_angle_atom_site_label_2
_geom_angle_atom_site_label_3
_geom_angle
_geom_angle_site_symmetry_1
_geom_angle_site_symmetry_3
_geom_angle_publ_flag
O1 Co1 O12 89.88(17) . . ?
O1 Co1 O14 98.17(17) . . ?
O1 Co1 N1 89.62(17) . . ?
O1 Co1 O20 172.43(18) . . ?
O1 Co1 N3 92.81(19) . 1_455 ?
O14 Co1 O12 171.79(18) . . ?
O14 Co1 N3 87.57(19) . 1_455 ?
N1 Co1 O12 92.8(2) . . ?
N1 Co1 O14 88.82(19) . . ?
N1 Co1 N3 175.9(2) . 1_455 ?
O20 Co1 O12 82.89(19) . . ?
O20 Co1 O14 89.12(18) . . ?
O20 Co1 N1 88.47(18) . . ?
O20 Co1 N3 89.54(19) . 1_455 ?
N3 Co1 O12 90.46(19) 1_455 . ?
O1 P1 O5 107.2(2) . . ?
O8 P1 O1 112.9(3) . . ?
O8 P1 O10 113.5(3) . . ?
O8 P1 O5 108.8(2) . . ?
O10 P1 O1 111.3(3) . . ?
O10 P1 O5 102.5(3) . . ?
P1 O1 Co1 135.4(3) . . ?
C22 O4 C14 108.9(5) . . ?
Co1 O12 H12A 109.9 . . ?
Co1 O12 H12B 110.0 . . ?
H12A O12 H12B 103.8 . . ?
Co1 O14 H14A 110.4 . . ?
Co1 O14 H14B 110.4 . . ?
H14A O14 H14B 103.2 . . ?
C9 O16 H16 109.5 . . ?
C18 N1 Co1 120.0(4) . . ?
C11 N1 Co1 123.4(4) . . ?
C11 N1 C18 116.5(5) . . ?
Co1 O20 H20A 109.5 . . ?
Co1 O20 H20B 109.6 . . ?
H20A O20 H20B 104.4 . . ?
C17 O5 P1 120.7(4) . . ?
C4 N4 C2 126.6(6) . . ?
C4 N4 H4 117(9) . . ?
C2 N4 H4 116(9) . . ?
H11A O11 H11B 148.3 . . ?
C4 N2 C22 119.7(5) . . ?
C20 N2 C4 121.5(6) . . ?
C20 N2 C22 118.8(5) . . ?
C8 N3 Co1 121.1(4) . 1_655 ?
C5 N3 Co1 122.0(4) . 1_655 ?
C5 N3 C8 116.9(5) . . ?
C7 C1 C12 120.6(6) . . ?
C7 C1 C15 116.6(5) . . ?
C15 C1 C12 122.8(6) . . ?
O6 C4 N4 123.1(6) . . ?
O6 C4 N2 122.3(7) . . ?
N4 C4 N2 114.6(6) . . ?
H3A O3 H3B 104.5 . . ?
C16 C6 C13 124.1(6) . . ?
C16 C6 C19 117.0(5) . . ?
C19 C6 C13 118.9(6) . . ?
H13A O13 H13B 104.5 . . ?
H7A O7 H7B 109.4 . . ?
N3 C8 H8 118.3 . . ?
N3 C8 C16 123.4(6) . . ?
C16 C8 H8 118.3 . . ?
H10A C10 H10B 109.2 . . ?
C22 C10 H10A 111.3 . . ?
C22 C10 H10B 111.3 . . ?
C22 C10 C9 102.6(5) . . ?
C9 C10 H10A 111.3 . . ?
C9 C10 H10B 111.3 . . ?
C1 C12 H12 117.9 . . ?
C13 C12 C1 124.1(6) . . ?
C13 C12 H12 117.9 . . ?
O4 C14 H14 108.2 . . ?
O4 C14 C17 108.5(5) . . ?
O4 C14 C9 106.6(5) . . ?
C17 C14 H14 108.2 . . ?
C17 C14 C9 116.8(5) . . ?
C9 C14 H14 108.2 . . ?
H15A O15 H15B 88.3 . . ?
C6 C16 H16A 119.9 . . ?
C8 C16 C6 120.3(6) . . ?
C8 C16 H16A 119.9 . . ?
N1 C18 H18 118.1 . . ?
N1 C18 C15 123.7(6) . . ?
C15 C18 H18 118.1 . . ?
N2 C20 H20 118.4 . . ?
C3 C20 N2 123.3(6) . . ?
C3 C20 H20 118.4 . . ?
O4 C22 N2 107.9(5) . . ?
O4 C22 C10 104.7(5) . . ?
O4 C22 H22 109.7 . . ?
N2 C22 C10 115.1(6) . . ?
N2 C22 H22 109.7 . . ?
C10 C22 H22 109.7 . . ?
N1 C11 H11 118.1 . . ?
N1 C11 C7 123.9(6) . . ?
C7 C11 H11 118.1 . . ?
C20 C3 C2 117.6(7) . . ?
C20 C3 C21 122.0(7) . . ?
C2 C3 C21 120.3(7) . . ?
C6 C13 H13 116.9 . . ?
C12 C13 C6 126.1(6) . . ?
C12 C13 H13 116.9 . . ?
C1 C7 H7 120.2 . . ?
C11 C7 C1 119.6(6) . . ?
C11 C7 H7 120.2 . . ?
C1 C15 H15 120.2 . . ?
C18 C15 C1 119.6(6) . . ?
C18 C15 H15 120.2 . . ?
O18 C2 N4 119.1(7) . . ?
O18 C2 C3 124.6(7) . . ?
N4 C2 C3 116.4(7) . . ?
O5 C17 C14 107.7(5) . . ?
O5 C17 H17A 110.2 . . ?
O5 C17 H17B 110.2 . . ?
C14 C17 H17A 110.2 . . ?
C14 C17 H17B 110.2 . . ?
H17A C17 H17B 108.5 . . ?
O16 C9 C10 112.8(5) . . ?
O16 C9 C14 108.4(5) . . ?
O16 C9 H9 110.9 . . ?
C10 C9 C14 102.7(5) . . ?
C10 C9 H9 110.9 . . ?
C14 C9 H9 110.9 . . ?
C6 C19 H19 120.7 . . ?
C6 C19 C5 118.7(6) . . ?
C5 C19 H19 120.7 . . ?
H2A O2 H2B 109.5 . . ?
H17C O17 H17D 104.5 . . ?
N3 C5 C19 123.6(6) . . ?
N3 C5 H5 118.2 . . ?
C19 C5 H5 118.2 . . ?
C3 C21 H21A 109.5 . . ?
C3 C21 H21B 109.5 . . ?
C3 C21 H21C 109.5 . . ?
H21A C21 H21B 109.5 . . ?
H21A C21 H21C 109.5 . . ?
H21B C21 H21C 109.5 . . ?
H9A O9 H9B 104.5 . . ?

loop_
_geom_bond_atom_site_label_1
_geom_bond_atom_site_label_2
_geom_bond_distance
_geom_bond_site_symmetry_2
_geom_bond_publ_flag
Co1 O1 2.061(4) . ?
Co1 O12 2.174(4) . ?
Co1 O14 2.137(5) . ?
Co1 N1 2.130(4) . ?
Co1 O20 2.122(4) . ?
Co1 N3 2.150(4) 1_455 ?
P1 O1 1.529(4) . ?
P1 O8 1.505(5) . ?
P1 O10 1.523(4) . ?
P1 O5 1.595(4) . ?
O4 C14 1.453(8) . ?
O4 C22 1.404(8) . ?
O6 C4 1.218(7) . ?
O12 H12A 0.8633 . ?
O12 H12B 0.8628 . ?
O14 H14A 0.8740 . ?
O14 H14B 0.8732 . ?
O16 H16 0.8200 . ?
O16 C9 1.413(7) . ?
O18 C2 1.240(8) . ?
N1 C18 1.348(8) . ?
N1 C11 1.324(8) . ?
O20 H20A 0.8514 . ?
O20 H20B 0.8513 . ?
O5 C17 1.427(8) . ?
N4 C4 1.361(9) . ?
N4 C2 1.391(10) . ?
N4 H4 0.74(10) . ?
O11 H11A 0.8501 . ?
O11 H11B 0.97(12) . ?
N2 C4 1.382(8) . ?
N2 C20 1.377(9) . ?
N2 C22 1.459(8) . ?
N3 C8 1.341(8) . ?
N3 C5 1.325(8) . ?
C1 C12 1.457(8) . ?
C1 C7 1.385(9) . ?
C1 C15 1.403(9) . ?
O3 H3A 0.8496 . ?
O3 H3B 0.8499 . ?
C6 C16 1.384(9) . ?
C6 C13 1.461(8) . ?
C6 C19 1.392(9) . ?
O13 H13A 0.8503 . ?
O13 H13B 0.8497 . ?
O7 H7A 0.8502 . ?
O7 H7B 0.8506 . ?
C8 H8 0.9300 . ?
C8 C16 1.362(8) . ?
C10 H10A 0.9700 . ?
C10 H10B 0.9700 . ?
C10 C22 1.507(9) . ?
C10 C9 1.522(9) . ?
C12 H12 0.9300 . ?
C12 C13 1.329(8) . ?
C14 H14 0.9800 . ?
C14 C17 1.498(9) . ?
C14 C9 1.529(9) . ?
O15 H15A 0.8500 . ?
O15 H15B 0.8521 . ?
C16 H16A 0.9300 . ?
C18 H18 0.9300 . ?
C18 C15 1.365(8) . ?
C20 H20 0.9300 . ?
C20 C3 1.350(9) . ?
C22 H22 0.9800 . ?
C11 H11 0.9300 . ?
C11 C7 1.382(8) . ?
C3 C2 1.424(9) . ?
C3 C21 1.497(10) . ?
C13 H13 0.9300 . ?
C7 H7 0.9300 . ?
C15 H15 0.9300 . ?
C17 H17A 0.9700 . ?
C17 H17B 0.9700 . ?
C9 H9 0.9800 . ?
C19 H19 0.9300 . ?
C19 C5 1.396(8) . ?
O2 H2A 0.8494 . ?
O2 H2B 0.8507 . ?
O17 H17C 0.8496 . ?
O17 H17D 0.8508 . ?
C5 H5 0.9300 . ?
C21 H21A 0.9600 . ?
C21 H21B 0.9600 . ?
C21 H21C 0.9600 . ?
O9 H9A 0.8500 . ?
O9 H9B 0.8500 . ?

loop_
_geom_torsion_atom_site_label_1
_geom_torsion_atom_site_label_2
_geom_torsion_atom_site_label_3
_geom_torsion_atom_site_label_4
_geom_torsion
_geom_torsion_site_symmetry_1
_geom_torsion_site_symmetry_2
_geom_torsion_site_symmetry_3
_geom_torsion_site_symmetry_4
_geom_torsion_publ_flag
Co1 N1 C18 C15 179.3(6) . . . . ?
Co1 N1 C11 C7 -178.2(5) . . . . ?
Co1 N3 C8 C16 -176.9(6) 1_655 . . . ?
Co1 N3 C5 C19 179.7(6) 1_655 . . . ?
P1 O5 C17 C14 -167.6(4) . . . . ?
O1 P1 O5 C17 -52.7(5) . . . . ?
O4 C14 C17 O5 65.1(6) . . . . ?
O4 C14 C9 O16 -106.2(6) . . . . ?
O4 C14 C9 C10 13.4(6) . . . . ?
O8 P1 O1 Co1 125.4(3) . . . . ?
O8 P1 O5 C17 69.6(5) . . . . ?
O10 P1 O1 Co1 -3.6(4) . . . . ?
O10 P1 O5 C17 -169.9(5) . . . . ?
N1 C18 C15 C1 -0.7(12) . . . . ?
N1 C11 C7 C1 -1.4(11) . . . . ?
O5 P1 O1 Co1 -114.9(3) . . . . ?
N2 C20 C3 C2 2.0(11) . . . . ?
N2 C20 C3 C21 -179.4(6) . . . . ?
N3 C8 C16 C6 -3.0(11) . . . . ?
C1 C12 C13 C6 178.5(6) . . . . ?
C4 N4 C2 O18 -179.6(6) . . . . ?
C4 N4 C2 C3 0.2(11) . . . . ?
C4 N2 C20 C3 -0.3(11) . . . . ?
C4 N2 C22 O4 -130.4(6) . . . . ?
C4 N2 C22 C10 113.2(7) . . . . ?
C6 C19 C5 N3 -2.6(12) . . . . ?
C8 N3 C5 C19 1.9(11) . . . . ?
C12 C1 C7 C11 -179.6(6) . . . . ?
C12 C1 C15 C18 -179.4(7) . . . . ?
C14 O4 C22 N2 -154.3(5) . . . . ?
C14 O4 C22 C10 -31.3(7) . . . . ?
C16 C6 C13 C12 6.8(11) . . . . ?
C16 C6 C19 C5 0.5(10) . . . . ?
C18 N1 C11 C7 0.1(10) . . . . ?
C20 N2 C4 O6 177.7(6) . . . . ?
C20 N2 C4 N4 -1.3(10) . . . . ?
C20 N2 C22 O4 46.7(8) . . . . ?
C20 N2 C22 C10 -69.7(8) . . . . ?
C20 C3 C2 O18 177.9(7) . . . . ?
C20 C3 C2 N4 -1.9(11) . . . . ?
C22 O4 C14 C17 137.6(5) . . . . ?
C22 O4 C14 C9 11.0(6) . . . . ?
C22 N2 C4 O6 -5.4(10) . . . . ?
C22 N2 C4 N4 175.6(6) . . . . ?
C22 N2 C20 C3 -177.3(7) . . . . ?
C22 C10 C9 O16 85.5(7) . . . . ?
C22 C10 C9 C14 -30.9(6) . . . . ?
C11 N1 C18 C15 0.9(10) . . . . ?
C13 C6 C16 C8 -178.4(7) . . . . ?
C13 C6 C19 C5 -179.0(7) . . . . ?
C7 C1 C12 C13 176.1(7) . . . . ?
C7 C1 C15 C18 -0.6(11) . . . . ?
C15 C1 C12 C13 -5.1(11) . . . . ?
C15 C1 C7 C11 1.5(11) . . . . ?
C2 N4 C4 O6 -177.6(7) . . . . ?
C2 N4 C4 N2 1.4(10) . . . . ?
C17 C14 C9 O16 132.4(6) . . . . ?
C17 C14 C9 C10 -108.0(6) . . . . ?
C9 C10 C22 O4 38.8(6) . . . . ?
C9 C10 C22 N2 157.0(5) . . . . ?
C9 C14 C17 O5 -174.5(5) . . . . ?
C19 C6 C16 C8 2.1(10) . . . . ?
C19 C6 C13 C12 -173.8(7) . . . . ?
C5 N3 C8 C16 0.9(10) . . . . ?
C21 C3 C2 O18 -0.8(12) . . . . ?
C21 C3 C2 N4 179.4(6) . . . . ?
